data_4119465
loop_
_publ_author_name
'Yanfeng Jiang'
'Birgitta Schirmer'
'Olivier Blacque'
'Thomas Fox'
'Stefan Grimme'
'Heinz Berke'

_publ_section_title
;
 The "Catalytic Nitrosyl Effect": NO Bending Boosting the Efficiency of
 Rhenium Based Alkene Hydrogenations
;
_journal_name_full 'Journal of the American Chemical Society'
_journal_page_first 4088
_journal_page_last 4102
_journal_paper_doi 10.1021/ja400135d
_journal_volume 135
_journal_year 2013
_chemical_formula_moiety 'C37 H66 I2 N O2 P2 Re, 0.5(C6 H6)'
_chemical_formula_sum 'C40 H69 I2 N O2 P2 Re'
_chemical_formula_weight 1097.91
_chemical_name_systematic
; Carbonyl(diiodo)(nitrosyl-\k<i>N</i>)[bis(triscyclohexylphosphane]}rhenium(I)
benzene hemisolvate
;
_space_group_IT_number 2
_symmetry_cell_setting triclinic
_symmetry_space_group_name_Hall '-P 1'
_symmetry_space_group_name_H-M 'P -1'
_atom_sites_solution_hydrogens geom
_atom_sites_solution_primary direct
_atom_sites_solution_secondary difmap
_audit_creation_method SHELXL-97
_cell_angle_alpha 65.381(2)
_cell_angle_beta 83.432(2)
_cell_angle_gamma 84.290(2)
_cell_formula_units_Z 2
_cell_length_a 10.9949(2)
_cell_length_b 14.1494(3)
_cell_length_c 15.0066(3)
_cell_measurement_reflns_used 32908
_cell_measurement_temperature 183(2)
_cell_measurement_theta_max 34.96
_cell_measurement_theta_min 2.58
_cell_volume 2104.97(8)
_computing_cell_refinement
;
CrysAlisPro, version 1.171.35.11 (Agilent, 2011)
;
_computing_data_collection
;
CrysAlisPro, version 1.171.35.11 (Agilent, 2011)
;
_computing_data_reduction
;
CrysAlisPro, version 1.171.35.11 (Agilent, 2011)
;
_computing_molecular_graphics
;
<i>ORTEP-3 for Windows</i> (Farrugia, 1997) and/or <i>Mercury</i> (Macrae et
al.,
2006)
;
_computing_publication_material
; 
<i>WinGX</i> (Farrugia, 1999), <i>PLATON for Windows</i> (Spek, 2003) and
<i>publCIF</i> (Westrip, 2010)
;
_computing_structure_refinement ' SHELXL97 (Sheldrick, 2008)'
_computing_structure_solution ' SHELXS97 (Sheldrick, 2008) '
_diffrn_ambient_temperature 183(2)
_diffrn_detector_area_resol_mean 10.4498
_diffrn_measured_fraction_theta_full 0.999
_diffrn_measured_fraction_theta_max 0.999
_diffrn_measurement_device_type 'Xcalibur, Ruby'
_diffrn_measurement_method 'omega scans'
_diffrn_radiation_monochromator graphite
_diffrn_radiation_source 'Enhance (Mo) x-ray Source'
_diffrn_radiation_type MoK\a
_diffrn_radiation_wavelength 0.71073
_diffrn_reflns_av_R_equivalents 0.0238
_diffrn_reflns_av_sigmaI/netI 0.0250
_diffrn_reflns_limit_h_max 16
_diffrn_reflns_limit_h_min -16
_diffrn_reflns_limit_k_max 21
_diffrn_reflns_limit_k_min -21
_diffrn_reflns_limit_l_max 23
_diffrn_reflns_limit_l_min -23
_diffrn_reflns_number 48217
_diffrn_reflns_theta_full 33.14
_diffrn_reflns_theta_max 33.14
_diffrn_reflns_theta_min 2.59
_diffrn_standards_number 0
_exptl_absorpt_coefficient_mu 4.463
_exptl_absorpt_correction_T_max 0.567
_exptl_absorpt_correction_T_min 0.277
_exptl_absorpt_correction_type analytical
_exptl_absorpt_process_details
;
CrysAlisPro, Version 1.171.35.11 (Agilent, 2011)
Analytical numeric absorption correction using a multifaceted crystal
model based on expressions derived by R.C. Clark & J.S. Reid (1995).
;
_exptl_crystal_colour yellow
_exptl_crystal_density_diffrn 1.732
_exptl_crystal_description tablet
_exptl_crystal_F_000 1086
_exptl_crystal_size_max 0.44
_exptl_crystal_size_mid 0.32
_exptl_crystal_size_min 0.14
_refine_diff_density_max 0.958
_refine_diff_density_min -1.014
_refine_diff_density_rms 0.092
_refine_ls_extinction_method none
_refine_ls_goodness_of_fit_ref 1.067
_refine_ls_hydrogen_treatment constr
_refine_ls_matrix_type full
_refine_ls_number_parameters 433
_refine_ls_number_reflns 16022
_refine_ls_number_restraints 0
_refine_ls_restrained_S_all 1.067
_refine_ls_R_factor_all 0.0234
_refine_ls_R_factor_gt 0.0200
_refine_ls_shift/su_max 0.004
_refine_ls_shift/su_mean 0.000
_refine_ls_structure_factor_coef Fsqd
_refine_ls_weighting_details 'w=1/[\s^2^(Fo^2^)+(0.0163P)^2^+0.7521P] where P=(Fo^2^+2Fc^2^)/3'
_refine_ls_weighting_scheme calc
_refine_ls_wR_factor_gt 0.0434
_refine_ls_wR_factor_ref 0.0446
_reflns_number_gt 14806
_reflns_number_total 16022
_reflns_threshold_expression >2sigma(I)
_cod_data_source_file ja400135d_si_004.cif
_cod_data_source_block 5b
_cod_original_cell_volume 2104.97(7)
_cod_database_code 4119465

loop_
_symmetry_equiv_pos_as_xyz
'x, y, z'
'-x, -y, -z'

loop_
_atom_site_label
_atom_site_type_symbol
_atom_site_fract_x
_atom_site_fract_y
_atom_site_fract_z
_atom_site_U_iso_or_equiv
_atom_site_adp_type
_atom_site_occupancy
_atom_site_symmetry_multiplicity
_atom_site_calc_flag
_atom_site_refinement_flags
C1 C 0.13149(17) -0.21498(15) 0.90225(13) 0.0245(4) Uani 1 1 d .
C2 C 0.54800(15) -0.16025(13) 0.76043(12) 0.0186(3) Uani 1 1 d .
H2 H 0.5929 -0.1166 0.7802 0.022 Uiso 1 1 calc R
C3 C 0.60109(17) -0.14122(15) 0.65561(14) 0.0255(4) Uani 1 1 d .
H3A H 0.5643 -0.1866 0.6338 0.031 Uiso 1 1 calc R
H3B H 0.5807 -0.0698 0.6116 0.031 Uiso 1 1 calc R
C4 C 0.74052(18) -0.16166(17) 0.65086(16) 0.0323(4) Uani 1 1 d .
H4A H 0.7706 -0.1524 0.5846 0.039 Uiso 1 1 calc R
H4B H 0.7777 -0.1114 0.6661 0.039 Uiso 1 1 calc R
C5 C 0.77832(18) -0.27120(17) 0.72264(18) 0.0353(5) Uani 1 1 d .
H5A H 0.8670 -0.2791 0.7224 0.042 Uiso 1 1 calc R
H5B H 0.7515 -0.3216 0.7018 0.042 Uiso 1 1 calc R
C6 C 0.72233(17) -0.29241(16) 0.82636(16) 0.0299(4) Uani 1 1 d .
H6A H 0.7570 -0.2476 0.8501 0.036 Uiso 1 1 calc R
H6B H 0.7429 -0.3641 0.8697 0.036 Uiso 1 1 calc R
C7 C 0.58312(16) -0.27322(13) 0.82938(13) 0.0212(3) Uani 1 1 d .
H7A H 0.5504 -0.2864 0.8961 0.025 Uiso 1 1 calc R
H7B H 0.5477 -0.3207 0.8094 0.025 Uiso 1 1 calc R
C8 C 0.31072(15) -0.14468(13) 0.67946(12) 0.0180(3) Uani 1 1 d .
H8 H 0.3649 -0.1183 0.6188 0.022 Uiso 1 1 calc R
C9 C 0.30290(17) -0.26163(13) 0.70786(14) 0.0220(3) Uani 1 1 d .
H9A H 0.3835 -0.2964 0.7217 0.026 Uiso 1 1 calc R
H9B H 0.2484 -0.2910 0.7670 0.026 Uiso 1 1 calc R
C10 C 0.25554(18) -0.28028(15) 0.62519(15) 0.0282(4) Uani 1 1 d .
H10A H 0.3142 -0.2569 0.5680 0.034 Uiso 1 1 calc R
H10B H 0.2478 -0.3543 0.6460 0.034 Uiso 1 1 calc R
C11 C 0.1318(2) -0.22270(17) 0.59748(17) 0.0348(5) Uani 1 1 d .
H11A H 0.0707 -0.2524 0.6520 0.042 Uiso 1 1 calc R
H11B H 0.1073 -0.2316 0.5415 0.042 Uiso 1 1 calc R
C12 C 0.1366(2) -0.10695(16) 0.57194(16) 0.0321(4) Uani 1 1 d .
H12A H 0.1893 -0.0755 0.5120 0.039 Uiso 1 1 calc R
H12B H 0.0550 -0.0737 0.5598 0.039 Uiso 1 1 calc R
C13 C 0.18459(17) -0.08792(15) 0.65387(14) 0.0241(3) Uani 1 1 d .
H13A H 0.1272 -0.1124 0.7118 0.029 Uiso 1 1 calc R
H13B H 0.1912 -0.0138 0.6333 0.029 Uiso 1 1 calc R
C14 C 0.37659(16) 0.02733(12) 0.71604(12) 0.0179(3) Uani 1 1 d .
H14 H 0.2902 0.0485 0.7258 0.022 Uiso 1 1 calc R
C15 C 0.4097(2) 0.08395(14) 0.60457(13) 0.0299(4) Uani 1 1 d .
H15A H 0.4974 0.0757 0.5903 0.036 Uiso 1 1 calc R
H15B H 0.3684 0.0539 0.5696 0.036 Uiso 1 1 calc R
C16 C 0.3704(2) 0.19991(15) 0.57030(14) 0.0365(5) Uani 1 1 d .
H16A H 0.3903 0.2353 0.5000 0.044 Uiso 1 1 calc R
H16B H 0.2823 0.2078 0.5830 0.044 Uiso 1 1 calc R
C17 C 0.4342(2) 0.24956(15) 0.62333(15) 0.0344(5) Uani 1 1 d .
H17A H 0.4039 0.3216 0.6037 0.041 Uiso 1 1 calc R
H17B H 0.5217 0.2487 0.6049 0.041 Uiso 1 1 calc R
C18 C 0.4114(2) 0.19135(14) 0.73414(14) 0.0269(4) Uani 1 1 d .
H18A H 0.3254 0.2009 0.7533 0.032 Uiso 1 1 calc R
H18B H 0.4588 0.2205 0.7663 0.032 Uiso 1 1 calc R
C19 C 0.44633(17) 0.07495(13) 0.76888(14) 0.0233(3) Uani 1 1 d .
H19A H 0.4269 0.0402 0.8393 0.028 Uiso 1 1 calc R
H19B H 0.5339 0.0646 0.7555 0.028 Uiso 1 1 calc R
C20 C 0.31910(15) -0.36328(12) 1.20988(12) 0.0175(3) Uani 1 1 d .
H20 H 0.3660 -0.3170 1.2249 0.021 Uiso 1 1 calc R
C21 C 0.41509(16) -0.42360(13) 1.16766(13) 0.0214(3) Uani 1 1 d .
H21A H 0.3766 -0.4783 1.1601 0.026 Uiso 1 1 calc R
H21B H 0.4489 -0.3769 1.1034 0.026 Uiso 1 1 calc R
C22 C 0.51768(17) -0.47106(15) 1.23669(15) 0.0274(4) Uani 1 1 d .
H22A H 0.5766 -0.5105 1.2103 0.033 Uiso 1 1 calc R
H22B H 0.5598 -0.4155 1.2397 0.033 Uiso 1 1 calc R
C23 C 0.46998(19) -0.54230(16) 1.34010(15) 0.0320(4) Uani 1 1 d .
H23A H 0.5366 -0.5643 1.3829 0.038 Uiso 1 1 calc R
H23B H 0.4401 -0.6040 1.3389 0.038 Uiso 1 1 calc R
C24 C 0.36673(19) -0.48750(16) 1.38094(14) 0.0309(4) Uani 1 1 d .
H24A H 0.3997 -0.4326 1.3922 0.037 Uiso 1 1 calc R
H24B H 0.3322 -0.5370 1.4436 0.037 Uiso 1 1 calc R
C25 C 0.26559(16) -0.44071(14) 1.31022(13) 0.0228(3) Uani 1 1 d .
H25A H 0.2021 -0.4052 1.3373 0.027 Uiso 1 1 calc R
H25B H 0.2289 -0.4958 1.3020 0.027 Uiso 1 1 calc R
C26 C 0.06723(15) -0.35350(12) 1.15277(12) 0.0177(3) Uani 1 1 d .
H26 H 0.0547 -0.3887 1.2246 0.021 Uiso 1 1 calc R
C27 C 0.08911(16) -0.43968(14) 1.11454(14) 0.0226(3) Uani 1 1 d .
H27A H 0.1060 -0.4083 1.0437 0.027 Uiso 1 1 calc R
H27B H 0.1603 -0.4840 1.1427 0.027 Uiso 1 1 calc R
C28 C -0.02223(18) -0.50576(16) 1.14111(17) 0.0308(4) Uani 1 1 d .
H28A H -0.0073 -0.5571 1.1133 0.037 Uiso 1 1 calc R
H28B H -0.0342 -0.5426 1.2120 0.037 Uiso 1 1 calc R
C29 C -0.13706(19) -0.43891(19) 1.10267(18) 0.0368(5) Uani 1 1 d .
H29A H -0.2066 -0.4824 1.1227 0.044 Uiso 1 1 calc R
H29B H -0.1279 -0.4068 1.0314 0.044 Uiso 1 1 calc R
C30 C -0.16129(17) -0.35382(17) 1.14182(17) 0.0309(4) Uani 1 1 d .
H30A H -0.2323 -0.3098 1.1131 0.037 Uiso 1 1 calc R
H30B H -0.1794 -0.3860 1.2126 0.037 Uiso 1 1 calc R
C31 C -0.05124(15) -0.28715(14) 1.11758(14) 0.0229(3) Uani 1 1 d .
H31A H -0.0669 -0.2386 1.1485 0.027 Uiso 1 1 calc R
H31B H -0.0407 -0.2470 1.0470 0.027 Uiso 1 1 calc R
C32 C 0.15052(14) -0.17846(12) 1.17774(12) 0.0164(3) Uani 1 1 d .
H32 H 0.0875 -0.1331 1.1360 0.020 Uiso 1 1 calc R
C33 C 0.08844(18) -0.22218(14) 1.28332(13) 0.0244(3) Uani 1 1 d .
H33A H 0.0260 -0.2684 1.2884 0.029 Uiso 1 1 calc R
H33B H 0.1489 -0.2623 1.3291 0.029 Uiso 1 1 calc R
C34 C 0.02995(18) -0.13407(15) 1.31046(14) 0.0266(4) Uani 1 1 d .
H34A H -0.0353 -0.0978 1.2681 0.032 Uiso 1 1 calc R
H34B H -0.0059 -0.1632 1.3778 0.032 Uiso 1 1 calc R
C35 C 0.12404(19) -0.05714(17) 1.29982(16) 0.0314(4) Uani 1 1 d .
H35A H 0.0831 0.0011 1.3114 0.038 Uiso 1 1 calc R
H35B H 0.1830 -0.0909 1.3487 0.038 Uiso 1 1 calc R
C36 C 0.19067(18) -0.01745(15) 1.19770(15) 0.0272(4) Uani 1 1 d .
H36A H 0.2538 0.0275 1.1943 0.033 Uiso 1 1 calc R
H36B H 0.1331 0.0236 1.1496 0.033 Uiso 1 1 calc R
C37 C 0.24917(16) -0.10646(14) 1.17239(14) 0.0221(3) Uani 1 1 d .
H37A H 0.3099 -0.1457 1.2182 0.027 Uiso 1 1 calc R
H37B H 0.2902 -0.0785 1.1067 0.027 Uiso 1 1 calc R
N1 N 0.33125(14) -0.32854(12) 0.95278(11) 0.0220(3) Uani 1 1 d .
O1 O 0.04202(14) -0.22735(14) 0.87637(11) 0.0406(4) Uani 1 1 d .
O2 O 0.35197(14) -0.41292(10) 0.95496(11) 0.0314(3) Uani 1 1 d .
P1 P 0.38250(4) -0.11760(3) 0.77176(3) 0.01489(7) Uani 1 1 d .
P2 P 0.20373(4) -0.27538(3) 1.12540(3) 0.01428(7) Uani 1 1 d .
I1 I 0.495511(10) -0.156102(8) 1.004429(8) 0.01850(2) Uani 1 1 d .
I2 I 0.164736(11) -0.010683(9) 0.924083(9) 0.02586(3) Uani 1 1 d .
Re1 Re 0.282477(5) -0.201307(5) 0.945208(4) 0.01407(2) Uani 1 1 d .
C38 C -0.0447(3) -0.4102(2) 1.5082(2) 0.0633(9) Uani 1 1 d .
H38 H -0.0753 -0.3491 1.5139 0.076 Uiso 1 1 calc R
C40 C -0.0494(3) -0.5307(3) 1.4380(2) 0.0661(10) Uani 1 1 d .
H40 H -0.0832 -0.5519 1.3957 0.079 Uiso 1 1 calc R
C39 C -0.0931(3) -0.4418(3) 1.4462(2) 0.0623(9) Uani 1 1 d .
H39 H -0.1567 -0.4018 1.4093 0.075 Uiso 1 1 calc R

loop_
_atom_site_aniso_label
_atom_site_aniso_U_11
_atom_site_aniso_U_22
_atom_site_aniso_U_33
_atom_site_aniso_U_23
_atom_site_aniso_U_13
_atom_site_aniso_U_12
C1 0.0250(8) 0.0317(9) 0.0155(7) -0.0077(7) 0.0007(6) -0.0072(7)
C2 0.0179(7) 0.0202(8) 0.0194(7) -0.0102(6) 0.0000(6) -0.0009(6)
C3 0.0241(8) 0.0303(9) 0.0213(8) -0.0117(7) 0.0035(7) 0.0006(7)
C4 0.0257(9) 0.0372(11) 0.0344(11) -0.0171(9) 0.0092(8) -0.0060(8)
C5 0.0215(9) 0.0384(12) 0.0485(13) -0.0230(10) 0.0031(9) 0.0038(8)
C6 0.0216(9) 0.0308(10) 0.0374(11) -0.0147(8) -0.0071(8) 0.0068(7)
C7 0.0203(8) 0.0191(8) 0.0237(8) -0.0090(6) -0.0029(6) 0.0042(6)
C8 0.0212(7) 0.0189(7) 0.0153(7) -0.0082(6) -0.0029(6) 0.0006(6)
C9 0.0244(8) 0.0188(8) 0.0249(8) -0.0102(6) -0.0075(7) 0.0014(6)
C10 0.0312(10) 0.0283(9) 0.0337(10) -0.0197(8) -0.0085(8) -0.0019(7)
C11 0.0334(11) 0.0359(11) 0.0409(12) -0.0180(9) -0.0173(9) -0.0012(8)
C12 0.0343(10) 0.0349(11) 0.0294(10) -0.0134(8) -0.0170(8) 0.0048(8)
C13 0.0253(8) 0.0261(9) 0.0218(8) -0.0109(7) -0.0083(7) 0.0066(7)
C14 0.0235(8) 0.0154(7) 0.0143(7) -0.0056(5) -0.0022(6) 0.0001(6)
C15 0.0517(12) 0.0193(8) 0.0169(8) -0.0063(7) 0.0029(8) -0.0054(8)
C16 0.0699(16) 0.0182(9) 0.0166(8) -0.0011(7) -0.0077(9) -0.0032(9)
C17 0.0569(14) 0.0172(8) 0.0257(10) -0.0047(7) -0.0037(9) -0.0054(8)
C18 0.0406(11) 0.0173(8) 0.0244(9) -0.0089(7) -0.0077(8) -0.0017(7)
C19 0.0291(9) 0.0179(8) 0.0229(8) -0.0066(6) -0.0077(7) -0.0024(6)
C20 0.0165(7) 0.0154(7) 0.0179(7) -0.0042(6) -0.0017(6) -0.0002(5)
C21 0.0211(8) 0.0166(7) 0.0220(8) -0.0046(6) 0.0012(6) 0.0012(6)
C22 0.0188(8) 0.0231(9) 0.0323(10) -0.0045(7) -0.0012(7) 0.0029(6)
C23 0.0269(9) 0.0272(10) 0.0292(10) 0.0003(8) -0.0058(8) 0.0062(7)
C24 0.0323(10) 0.0308(10) 0.0206(8) -0.0026(7) -0.0049(7) 0.0057(8)
C25 0.0220(8) 0.0206(8) 0.0182(8) -0.0014(6) -0.0001(6) 0.0017(6)
C26 0.0173(7) 0.0169(7) 0.0189(7) -0.0071(6) -0.0005(6) -0.0028(6)
C27 0.0217(8) 0.0204(8) 0.0289(9) -0.0131(7) 0.0006(7) -0.0050(6)
C28 0.0317(10) 0.0277(10) 0.0386(11) -0.0185(8) 0.0038(8) -0.0123(8)
C29 0.0246(9) 0.0499(13) 0.0480(13) -0.0301(11) -0.0017(9) -0.0124(9)
C30 0.0170(8) 0.0403(11) 0.0409(11) -0.0220(9) 0.0005(8) -0.0048(7)
C31 0.0171(7) 0.0242(8) 0.0270(9) -0.0104(7) -0.0023(6) 0.0007(6)
C32 0.0167(7) 0.0166(7) 0.0161(7) -0.0074(6) -0.0017(5) 0.0011(5)
C33 0.0305(9) 0.0238(8) 0.0180(8) -0.0089(7) 0.0026(7) -0.0017(7)
C34 0.0277(9) 0.0335(10) 0.0213(8) -0.0155(7) 0.0018(7) 0.0020(7)
C35 0.0322(10) 0.0391(11) 0.0347(10) -0.0276(9) -0.0041(8) 0.0030(8)
C36 0.0264(9) 0.0262(9) 0.0365(10) -0.0204(8) -0.0015(8) -0.0022(7)
C37 0.0188(8) 0.0244(8) 0.0278(9) -0.0154(7) -0.0005(6) -0.0021(6)
N1 0.0266(7) 0.0223(7) 0.0183(7) -0.0092(6) 0.0021(6) -0.0068(6)
O1 0.0319(8) 0.0646(11) 0.0267(7) -0.0162(7) -0.0035(6) -0.0200(7)
O2 0.0456(9) 0.0179(6) 0.0315(7) -0.0124(5) 0.0030(6) -0.0024(6)
P1 0.01746(18) 0.01403(17) 0.01309(17) -0.00563(14) -0.00146(14) 0.00005(14)
P2 0.01471(17) 0.01332(17) 0.01394(17) -0.00487(14) -0.00043(14) -0.00091(13)
I1 0.01851(5) 0.02060(5) 0.01611(5) -0.00679(4) -0.00206(4) -0.00240(4)
I2 0.02855(6) 0.02227(6) 0.01936(5) -0.00447(4) 0.00110(4) 0.00994(4)
Re1 0.01499(3) 0.01415(3) 0.01236(3) -0.00487(2) -0.00086(2) -0.00061(2)
C38 0.080(2) 0.0485(17) 0.0500(17) -0.0120(14) 0.0249(16) -0.0242(16)
C40 0.085(2) 0.080(2) 0.0349(14) -0.0182(15) 0.0121(15) -0.0545(19)
C39 0.0494(16) 0.073(2) 0.0407(15) 0.0012(14) 0.0071(12) -0.0188(15)

loop_
_atom_type_symbol
_atom_type_description
_atom_type_scat_dispersion_real
_atom_type_scat_dispersion_imag
_atom_type_scat_source
C C 0.0033 0.0016 'International Tables Vol C Tables 4.2.6.8 and 6.1.1.4'
H H 0.0000 0.0000 'International Tables Vol C Tables 4.2.6.8 and 6.1.1.4'
N N 0.0061 0.0033 'International Tables Vol C Tables 4.2.6.8 and 6.1.1.4'
O O 0.0106 0.0060 'International Tables Vol C Tables 4.2.6.8 and 6.1.1.4'
P P 0.1023 0.0942 'International Tables Vol C Tables 4.2.6.8 and 6.1.1.4'
I I -0.4742 1.8119 'International Tables Vol C Tables 4.2.6.8 and 6.1.1.4'
Re Re -1.0185 7.2310 'International Tables Vol C Tables 4.2.6.8 and 6.1.1.4'

loop_
_geom_angle_atom_site_label_1
_geom_angle_atom_site_label_2
_geom_angle_atom_site_label_3
_geom_angle
_geom_angle_site_symmetry_1
_geom_angle_site_symmetry_3
O1 C1 Re1 177.06(19) . .
C3 C2 C7 108.58(14) . .
C3 C2 P1 115.11(12) . .
C7 C2 P1 115.52(11) . .
C3 C2 H2 105.6 . .
C7 C2 H2 105.6 . .
P1 C2 H2 105.6 . .
C4 C3 C2 111.32(16) . .
C4 C3 H3A 109.4 . .
C2 C3 H3A 109.4 . .
C4 C3 H3B 109.4 . .
C2 C3 H3B 109.4 . .
H3A C3 H3B 108.0 . .
C5 C4 C3 111.71(16) . .
C5 C4 H4A 109.3 . .
C3 C4 H4A 109.3 . .
C5 C4 H4B 109.3 . .
C3 C4 H4B 109.3 . .
H4A C4 H4B 107.9 . .
C4 C5 C6 110.88(17) . .
C4 C5 H5A 109.5 . .
C6 C5 H5A 109.5 . .
C4 C5 H5B 109.5 . .
C6 C5 H5B 109.5 . .
H5A C5 H5B 108.1 . .
C5 C6 C7 111.58(17) . .
C5 C6 H6A 109.3 . .
C7 C6 H6A 109.3 . .
C5 C6 H6B 109.3 . .
C7 C6 H6B 109.3 . .
H6A C6 H6B 108.0 . .
C6 C7 C2 110.35(15) . .
C6 C7 H7A 109.6 . .
C2 C7 H7A 109.6 . .
C6 C7 H7B 109.6 . .
C2 C7 H7B 109.6 . .
H7A C7 H7B 108.1 . .
C13 C8 C9 110.04(14) . .
C13 C8 P1 114.05(12) . .
C9 C8 P1 112.85(11) . .
C13 C8 H8 106.4 . .
C9 C8 H8 106.4 . .
P1 C8 H8 106.4 . .
C10 C9 C8 110.89(15) . .
C10 C9 H9A 109.5 . .
C8 C9 H9A 109.5 . .
C10 C9 H9B 109.5 . .
C8 C9 H9B 109.5 . .
H9A C9 H9B 108.0 . .
C11 C10 C9 111.36(16) . .
C11 C10 H10A 109.4 . .
C9 C10 H10A 109.4 . .
C11 C10 H10B 109.4 . .
C9 C10 H10B 109.4 . .
H10A C10 H10B 108.0 . .
C10 C11 C12 111.43(16) . .
C10 C11 H11A 109.3 . .
C12 C11 H11A 109.3 . .
C10 C11 H11B 109.3 . .
C12 C11 H11B 109.3 . .
H11A C11 H11B 108.0 . .
C13 C12 C11 111.92(16) . .
C13 C12 H12A 109.2 . .
C11 C12 H12A 109.2 . .
C13 C12 H12B 109.2 . .
C11 C12 H12B 109.2 . .
H12A C12 H12B 107.9 . .
C12 C13 C8 110.86(15) . .
C12 C13 H13A 109.5 . .
C8 C13 H13A 109.5 . .
C12 C13 H13B 109.5 . .
C8 C13 H13B 109.5 . .
H13A C13 H13B 108.1 . .
C19 C14 C15 108.24(14) . .
C19 C14 P1 114.48(11) . .
C15 C14 P1 118.22(12) . .
C19 C14 H14 104.8 . .
C15 C14 H14 104.8 . .
P1 C14 H14 104.8 . .
C16 C15 C14 109.50(15) . .
C16 C15 H15A 109.8 . .
C14 C15 H15A 109.8 . .
C16 C15 H15B 109.8 . .
C14 C15 H15B 109.8 . .
H15A C15 H15B 108.2 . .
C17 C16 C15 111.04(18) . .
C17 C16 H16A 109.4 . .
C15 C16 H16A 109.4 . .
C17 C16 H16B 109.4 . .
C15 C16 H16B 109.4 . .
H16A C16 H16B 108.0 . .
C16 C17 C18 110.74(16) . .
C16 C17 H17A 109.5 . .
C18 C17 H17A 109.5 . .
C16 C17 H17B 109.5 . .
C18 C17 H17B 109.5 . .
H17A C17 H17B 108.1 . .
C17 C18 C19 112.13(16) . .
C17 C18 H18A 109.2 . .
C19 C18 H18A 109.2 . .
C17 C18 H18B 109.2 . .
C19 C18 H18B 109.2 . .
H18A C18 H18B 107.9 . .
C18 C19 C14 110.43(14) . .
C18 C19 H19A 109.6 . .
C14 C19 H19A 109.6 . .
C18 C19 H19B 109.6 . .
C14 C19 H19B 109.6 . .
H19A C19 H19B 108.1 . .
C21 C20 C25 107.91(13) . .
C21 C20 P2 116.81(12) . .
C25 C20 P2 115.39(11) . .
C21 C20 H20 105.2 . .
C25 C20 H20 105.2 . .
P2 C20 H20 105.2 . .
C22 C21 C20 109.75(15) . .
C22 C21 H21A 109.7 . .
C20 C21 H21A 109.7 . .
C22 C21 H21B 109.7 . .
C20 C21 H21B 109.7 . .
H21A C21 H21B 108.2 . .
C23 C22 C21 112.34(15) . .
C23 C22 H22A 109.1 . .
C21 C22 H22A 109.1 . .
C23 C22 H22B 109.1 . .
C21 C22 H22B 109.1 . .
H22A C22 H22B 107.9 . .
C22 C23 C24 111.32(16) . .
C22 C23 H23A 109.4 . .
C24 C23 H23A 109.4 . .
C22 C23 H23B 109.4 . .
C24 C23 H23B 109.4 . .
H23A C23 H23B 108.0 . .
C23 C24 C25 111.39(17) . .
C23 C24 H24A 109.4 . .
C25 C24 H24A 109.4 . .
C23 C24 H24B 109.4 . .
C25 C24 H24B 109.4 . .
H24A C24 H24B 108.0 . .
C24 C25 C20 110.07(15) . .
C24 C25 H25A 109.6 . .
C20 C25 H25A 109.6 . .
C24 C25 H25B 109.6 . .
C20 C25 H25B 109.6 . .
H25A C25 H25B 108.2 . .
C31 C26 C27 111.35(14) . .
C31 C26 P2 113.47(11) . .
C27 C26 P2 112.02(11) . .
C31 C26 H26 106.5 . .
C27 C26 H26 106.5 . .
P2 C26 H26 106.5 . .
C28 C27 C26 111.32(15) . .
C28 C27 H27A 109.4 . .
C26 C27 H27A 109.4 . .
C28 C27 H27B 109.4 . .
C26 C27 H27B 109.4 . .
H27A C27 H27B 108.0 . .
C29 C28 C27 111.22(17) . .
C29 C28 H28A 109.4 . .
C27 C28 H28A 109.4 . .
C29 C28 H28B 109.4 . .
C27 C28 H28B 109.4 . .
H28A C28 H28B 108.0 . .
C28 C29 C30 111.04(17) . .
C28 C29 H29A 109.4 . .
C30 C29 H29A 109.4 . .
C28 C29 H29B 109.4 . .
C30 C29 H29B 109.4 . .
H29A C29 H29B 108.0 . .
C31 C30 C29 111.57(16) . .
C31 C30 H30A 109.3 . .
C29 C30 H30A 109.3 . .
C31 C30 H30B 109.3 . .
C29 C30 H30B 109.3 . .
H30A C30 H30B 108.0 . .
C30 C31 C26 111.97(15) . .
C30 C31 H31A 109.2 . .
C26 C31 H31A 109.2 . .
C30 C31 H31B 109.2 . .
C26 C31 H31B 109.2 . .
H31A C31 H31B 107.9 . .
C37 C32 C33 108.17(14) . .
C37 C32 P2 114.35(11) . .
C33 C32 P2 116.30(11) . .
C37 C32 H32 105.7 . .
C33 C32 H32 105.7 . .
P2 C32 H32 105.7 . .
C34 C33 C32 110.80(15) . .
C34 C33 H33A 109.5 . .
C32 C33 H33A 109.5 . .
C34 C33 H33B 109.5 . .
C32 C33 H33B 109.5 . .
H33A C33 H33B 108.1 . .
C35 C34 C33 111.32(16) . .
C35 C34 H34A 109.4 . .
C33 C34 H34A 109.4 . .
C35 C34 H34B 109.4 . .
C33 C34 H34B 109.4 . .
H34A C34 H34B 108.0 . .
C36 C35 C34 110.85(16) . .
C36 C35 H35A 109.5 . .
C34 C35 H35A 109.5 . .
C36 C35 H35B 109.5 . .
C34 C35 H35B 109.5 . .
H35A C35 H35B 108.1 . .
C35 C36 C37 111.81(16) . .
C35 C36 H36A 109.3 . .
C37 C36 H36A 109.3 . .
C35 C36 H36B 109.3 . .
C37 C36 H36B 109.3 . .
H36A C36 H36B 107.9 . .
C36 C37 C32 109.94(14) . .
C36 C37 H37A 109.7 . .
C32 C37 H37A 109.7 . .
C36 C37 H37B 109.7 . .
C32 C37 H37B 109.7 . .
H37A C37 H37B 108.2 . .
O2 N1 Re1 173.25(15) . .
C8 P1 C14 101.67(7) . .
C8 P1 C2 104.84(8) . .
C14 P1 C2 105.76(8) . .
C8 P1 Re1 114.39(6) . .
C14 P1 Re1 115.47(5) . .
C2 P1 Re1 113.42(5) . .
C26 P2 C32 102.42(7) . .
C26 P2 C20 105.28(7) . .
C32 P2 C20 104.27(7) . .
C26 P2 Re1 113.63(6) . .
C32 P2 Re1 116.07(5) . .
C20 P2 Re1 113.84(5) . .
N1 Re1 C1 88.57(8) . .
N1 Re1 P1 91.38(5) . .
C1 Re1 P1 93.44(5) . .
N1 Re1 P2 91.18(5) . .
C1 Re1 P2 93.55(5) . .
P1 Re1 P2 172.613(13) . .
N1 Re1 I2 169.11(5) . .
C1 Re1 I2 80.56(6) . .
P1 Re1 I2 89.975(10) . .
P2 Re1 I2 88.808(10) . .
N1 Re1 I1 98.35(5) . .
C1 Re1 I1 173.05(6) . .
P1 Re1 I1 85.776(10) . .
P2 Re1 I1 86.999(10) . .
I2 Re1 I1 92.52(1) . .
C39 C38 C40 119.4(3) . 2_548
C39 C38 H38 120.3 . .
C40 C38 H38 120.3 2_548 .
C39 C40 C38 120.1(3) . 2_548
C39 C40 H40 120.0 . .
C38 C40 H40 120.0 2_548 .
C40 C39 C38 120.5(3) . .
C40 C39 H39 119.7 . .
C38 C39 H39 119.7 . .

loop_
_geom_bond_atom_site_label_1
_geom_bond_atom_site_label_2
_geom_bond_distance
_geom_bond_site_symmetry_2
C1 O1 1.152(2) .
C1 Re1 1.9030(18) .
C2 C3 1.535(2) .
C2 C7 1.538(2) .
C2 P1 1.8709(17) .
C2 H2 0.9800 .
C3 C4 1.531(3) .
C3 H3A 0.9700 .
C3 H3B 0.9700 .
C4 C5 1.523(3) .
C4 H4A 0.9700 .
C4 H4B 0.9700 .
C5 C6 1.523(3) .
C5 H5A 0.9700 .
C5 H5B 0.9700 .
C6 C7 1.526(2) .
C6 H6A 0.9700 .
C6 H6B 0.9700 .
C7 H7A 0.9700 .
C7 H7B 0.9700 .
C8 C13 1.536(2) .
C8 C9 1.536(2) .
C8 P1 1.8549(16) .
C8 H8 0.9800 .
C9 C10 1.526(3) .
C9 H9A 0.9700 .
C9 H9B 0.9700 .
C10 C11 1.521(3) .
C10 H10A 0.9700 .
C10 H10B 0.9700 .
C11 C12 1.524(3) .
C11 H11A 0.9700 .
C11 H11B 0.9700 .
C12 C13 1.521(3) .
C12 H12A 0.9700 .
C12 H12B 0.9700 .
C13 H13A 0.9700 .
C13 H13B 0.9700 .
C14 C19 1.536(2) .
C14 C15 1.541(2) .
C14 P1 1.8617(16) .
C14 H14 0.9800 .
C15 C16 1.533(3) .
C15 H15A 0.9700 .
C15 H15B 0.9700 .
C16 C17 1.520(3) .
C16 H16A 0.9700 .
C16 H16B 0.9700 .
C17 C18 1.520(3) .
C17 H17A 0.9700 .
C17 H17B 0.9700 .
C18 C19 1.528(2) .
C18 H18A 0.9700 .
C18 H18B 0.9700 .
C19 H19A 0.9700 .
C19 H19B 0.9700 .
C20 C21 1.537(2) .
C20 C25 1.538(2) .
C20 P2 1.8717(16) .
C20 H20 0.9800 .
C21 C22 1.527(3) .
C21 H21A 0.9700 .
C21 H21B 0.9700 .
C22 C23 1.522(3) .
C22 H22A 0.9700 .
C22 H22B 0.9700 .
C23 C24 1.526(3) .
C23 H23A 0.9700 .
C23 H23B 0.9700 .
C24 C25 1.529(3) .
C24 H24A 0.9700 .
C24 H24B 0.9700 .
C25 H25A 0.9700 .
C25 H25B 0.9700 .
C26 C31 1.536(2) .
C26 C27 1.538(2) .
C26 P2 1.8584(16) .
C26 H26 0.9800 .
C27 C28 1.529(2) .
C27 H27A 0.9700 .
C27 H27B 0.9700 .
C28 C29 1.515(3) .
C28 H28A 0.9700 .
C28 H28B 0.9700 .
C29 C30 1.535(3) .
C29 H29A 0.9700 .
C29 H29B 0.9700 .
C30 C31 1.525(3) .
C30 H30A 0.9700 .
C30 H30B 0.9700 .
C31 H31A 0.9700 .
C31 H31B 0.9700 .
C32 C37 1.534(2) .
C32 C33 1.542(2) .
C32 P2 1.8635(16) .
C32 H32 0.9800 .
C33 C34 1.529(3) .
C33 H33A 0.9700 .
C33 H33B 0.9700 .
C34 C35 1.524(3) .
C34 H34A 0.9700 .
C34 H34B 0.9700 .
C35 C36 1.519(3) .
C35 H35A 0.9700 .
C35 H35B 0.9700 .
C36 C37 1.525(2) .
C36 H36A 0.9700 .
C36 H36B 0.9700 .
C37 H37A 0.9700 .
C37 H37B 0.9700 .
N1 O2 1.1805(19) .
N1 Re1 1.7868(15) .
P1 Re1 2.5343(4) .
P2 Re1 2.5384(4) .
I1 Re1 2.81659(13) .
I2 Re1 2.78172(15) .
C38 C39 1.361(5) .
C38 C40 1.371(5) 2_548
C38 H38 0.9300 .
C40 C39 1.351(5) .
C40 C38 1.371(5) 2_548
C40 H40 0.9300 .
C39 H39 0.9300 .
